data_1502107
loop_
_publ_author_name
'Egan, Ben A.'
'Paradowski, Michael'
'Thomas, Lynne H.'
'Marquez, Rodolfo'

_publ_contact_author 'Rodolfo Marquez '
_publ_section_title
;
 Regiocontrolled rearrangement of isobenzofurans.
;
_journal_issue 8
_journal_name_full 'Organic letters'
_journal_page_first 2086
_journal_page_last 2089
_journal_paper_doi 10.1021/ol200498k
_journal_volume 13
_journal_year 2011
_chemical_formula_sum 'C13 H16 O4'
_chemical_formula_weight 236.26
_space_group_IT_number 60
_symmetry_cell_setting orthorhombic
_symmetry_space_group_name_Hall '-P 2n 2ab'
_symmetry_space_group_name_H-M 'P b c n'
_atom_sites_solution_hydrogens difmap
_atom_sites_solution_primary direct
_atom_sites_solution_secondary difmap
_audit_creation_date 2011-01-10T13:49:00-00:00
_audit_creation_method 'WinGX routine CIF_UPDATE'
_cell_angle_alpha 90
_cell_angle_beta 90
_cell_angle_gamma 90
_cell_formula_units_Z 8
_cell_length_a 13.500(3)
_cell_length_b 15.178(3)
_cell_length_c 11.351(2)
_cell_measurement_reflns_used 17520
_cell_measurement_temperature 100(2)
_cell_measurement_theta_max 27.485
_cell_measurement_theta_min 1
_cell_volume 2325.9(8)
_computing_cell_refinement 'HKL Scalepack (Otwinowski & Minor 1997)'
_computing_data_collection 'Collect (Bruker AXS BV, 1997-2004)'
_computing_data_reduction 'HKL Denzo and Scalepack (Otwinowski & Minor 1997)'
_computing_structure_refinement 'SHELXL-97 (Sheldrick, 2008)'
_computing_structure_solution 'SHELXS-97 (Sheldrick, 2008)'
_diffrn_ambient_temperature 100(2)
_diffrn_detector_area_resol_mean 9
_diffrn_measured_fraction_theta_full 0.999
_diffrn_measured_fraction_theta_max 0.999
_diffrn_measurement_device_type KappaCCD
_diffrn_measurement_method 'CCD; rotation images; thick slices'
_diffrn_radiation_monochromator graphite
_diffrn_radiation_type MoK\a
_diffrn_radiation_wavelength 0.71073
_diffrn_reflns_av_R_equivalents 0.0477
_diffrn_reflns_av_unetI/netI 0.0283
_diffrn_reflns_limit_h_max 17
_diffrn_reflns_limit_h_min -17
_diffrn_reflns_limit_k_max 19
_diffrn_reflns_limit_k_min -19
_diffrn_reflns_limit_l_max 14
_diffrn_reflns_limit_l_min -14
_diffrn_reflns_number 28327
_diffrn_reflns_theta_full 27.47
_diffrn_reflns_theta_max 27.47
_diffrn_reflns_theta_min 2.02
_exptl_absorpt_coefficient_mu 0.1
_exptl_absorpt_correction_type none
_exptl_crystal_density_diffrn 1.349
_exptl_crystal_density_method 'not measured'
_exptl_crystal_F_000 1008
_refine_diff_density_max 0.224
_refine_diff_density_min -0.225
_refine_diff_density_rms 0.045
_refine_ls_extinction_method none
_refine_ls_goodness_of_fit_ref 1.054
_refine_ls_hydrogen_treatment refall
_refine_ls_matrix_type full
_refine_ls_number_parameters 218
_refine_ls_number_reflns 2670
_refine_ls_number_restraints 0
_refine_ls_restrained_S_all 1.054
_refine_ls_R_factor_all 0.0581
_refine_ls_R_factor_gt 0.0373
_refine_ls_shift/su_max 0.001
_refine_ls_shift/su_mean 0
_refine_ls_structure_factor_coef Fsqd
_refine_ls_weighting_details 'calc w=1/[\s^2^(Fo^2^)+(0.0390P)^2^+0.9036P] where P=(Fo^2^+2Fc^2^)/3'
_refine_ls_weighting_scheme calc
_refine_ls_wR_factor_ref 0.0924
_reflns_number_gt 2086
_reflns_number_total 2670
_reflns_threshold_expression >2\s(I)
_cod_data_source_file ol200498k_si_003.cif
_cod_data_source_block beo32a_2
_cod_original_cell_volume 2325.7(8)
_cod_original_sg_symbol_H-M Pbcn
_cod_database_code 1502107

loop_
_symmetry_equiv_pos_as_xyz
'x, y, z'
'-x+1/2, -y+1/2, z+1/2'
'-x, y, -z+1/2'
'x+1/2, -y+1/2, -z'
'-x, -y, -z'
'x-1/2, y-1/2, -z-1/2'
'x, -y, z-1/2'
'-x-1/2, y-1/2, z'

loop_
_atom_site_label
_atom_site_fract_x
_atom_site_fract_y
_atom_site_fract_z
_atom_site_U_iso_or_equiv
_atom_site_adp_type
_atom_site_calc_flag
_atom_site_occupancy
_atom_site_type_symbol
H8 0.0622(11) 0.3206(9) 0.3662(12) 0.020(4) Uiso d 1 H
H7 0.1109(11) 0.3569(9) 0.1822(12) 0.017(3) Uiso d 1 H
H9 0.2418(11) 0.4189(9) 0.3963(12) 0.017(3) Uiso d 1 H
H1 0.0651(11) 0.1010(9) -0.0395(14) 0.025(4) Uiso d 1 H
H4 -0.0077(13) 0.2258(9) -0.1212(13) 0.028(4) Uiso d 1 H
H5 0.1090(13) 0.2157(11) -0.1605(14) 0.034(4) Uiso d 1 H
H11 0.0455(12) 0.4844(10) 0.3494(13) 0.032(4) Uiso d 1 H
H14 0.0723(12) 0.4145(10) 0.5526(13) 0.029(4) Uiso d 1 H
H6 0.0557(12) 0.3135(11) -0.1598(14) 0.031(4) Uiso d 1 H
H15 0.1796(12) 0.3692(11) 0.5828(14) 0.032(4) Uiso d 1 H
H3 0.1388(11) 0.0190(10) 0.2911(13) 0.026(4) Uiso d 1 H
H2 0.0934(11) -0.0144(11) 0.0975(13) 0.030(4) Uiso d 1 H
H16 0.2643(14) 0.3463(12) 0.1219(18) 0.048(5) Uiso d 1 H
H12 0.1382(11) 0.5480(11) 0.3839(14) 0.030(4) Uiso d 1 H
H13 0.1696(12) 0.4747(11) 0.5715(14) 0.033(4) Uiso d 1 H
H10 0.1391(11) 0.4967(10) 0.2603(15) 0.030(4) Uiso d 1 H
O2 0.25704(7) 0.33778(6) 0.19992(8) 0.0226(2) Uani d 1 O
O4 0.19894(7) 0.11756(6) 0.46162(8) 0.0252(2) Uani d 1 O
O3 0.18368(7) 0.25855(6) 0.42339(7) 0.0213(2) Uani d 1 O
O1 0.08986(7) 0.27271(6) -0.00126(8) 0.0237(2) Uani d 1 O
C3 0.14447(9) 0.15441(9) 0.26797(11) 0.0200(3) Uani d 1 C
C4 0.13234(9) 0.22284(9) 0.18743(11) 0.0191(3) Uani d 1 C
C8 0.15593(10) 0.31641(8) 0.22333(11) 0.0186(3) Uani d 1 C
C6 0.08613(10) 0.11483(9) 0.04009(12) 0.0232(3) Uani d 1 C
C5 0.10184(10) 0.20224(9) 0.07226(11) 0.0205(3) Uani d 1 C
C13 0.17667(9) 0.17418(9) 0.39033(11) 0.0201(3) Uani d 1 C
C12 0.14653(12) 0.41782(10) 0.53932(12) 0.0252(3) Uani d 1 C
C1 0.10148(10) 0.04764(10) 0.12138(13) 0.0247(3) Uani d 1 C
C10 0.16922(10) 0.41444(9) 0.40761(11) 0.0198(3) Uani d 1 C
C2 0.12985(10) 0.06659(9) 0.23561(13) 0.0231(3) Uani d 1 C
C9 0.13539(9) 0.32770(8) 0.35397(11) 0.0186(3) Uani d 1 C
C11 0.11926(11) 0.49153(10) 0.34543(13) 0.0259(3) Uani d 1 C
C7 0.05992(12) 0.25447(11) -0.12018(12) 0.0283(3) Uani d 1 C

loop_
_atom_site_aniso_label
_atom_site_aniso_U_11
_atom_site_aniso_U_22
_atom_site_aniso_U_33
_atom_site_aniso_U_12
_atom_site_aniso_U_13
_atom_site_aniso_U_23
O2 0.0213(5) 0.0299(5) 0.0166(5) -0.0036(4) 0.0017(4) -0.0002(4)
O4 0.0315(5) 0.0240(5) 0.0202(5) -0.0001(4) -0.0017(4) 0.0038(4)
O3 0.0260(5) 0.0206(5) 0.0172(4) 0.0017(4) -0.0020(4) 0.0003(4)
O1 0.0281(5) 0.0282(5) 0.0147(4) 0.0027(4) -0.0044(4) -0.0024(4)
C3 0.0162(6) 0.0249(7) 0.0188(6) 0.0003(5) 0.0022(5) -0.0015(5)
C4 0.0152(6) 0.0240(7) 0.0183(6) 0.0018(5) 0.0013(5) -0.0025(5)
C8 0.0171(6) 0.0224(7) 0.0165(6) 0.0012(5) -0.0012(5) -0.0008(5)
C6 0.0183(6) 0.0309(7) 0.0204(7) -0.0010(6) 0.0008(5) -0.0081(6)
C5 0.0164(6) 0.0270(7) 0.0180(6) 0.0016(5) 0.0008(5) -0.0020(5)
C13 0.0175(6) 0.0232(7) 0.0195(6) -0.0005(5) 0.0030(5) -0.0003(5)
C12 0.0295(8) 0.0283(7) 0.0178(6) -0.0001(6) 0.0002(6) -0.0045(6)
C1 0.0212(7) 0.0236(7) 0.0293(7) -0.0027(6) 0.0028(6) -0.0068(6)
C10 0.0199(6) 0.0224(7) 0.0171(6) 0.0003(5) -0.0009(5) -0.0025(5)
C2 0.0206(7) 0.0240(7) 0.0247(7) -0.0011(6) 0.0025(6) -0.0006(6)
C9 0.0174(6) 0.0215(6) 0.0169(6) 0.0022(5) -0.0010(5) 0.0004(5)
C11 0.0303(8) 0.0225(7) 0.0250(7) 0.0017(6) -0.0047(6) -0.0009(6)
C7 0.0316(8) 0.0366(9) 0.0166(7) 0.0024(7) -0.0065(6) -0.0050(6)

loop_
_atom_type_symbol
_atom_type_description
_atom_type_scat_dispersion_real
_atom_type_scat_dispersion_imag
_atom_type_scat_source
C C 0.0033 0.0016 'International Tables Vol C Tables 4.2.6.8 and 6.1.1.4'
H H 0 0 'International Tables Vol C Tables 4.2.6.8 and 6.1.1.4'
O O 0.0106 0.006 'International Tables Vol C Tables 4.2.6.8 and 6.1.1.4'

loop_
_geom_angle_atom_site_label_1
_geom_angle_atom_site_label_2
_geom_angle_atom_site_label_3
_geom_angle
C13 O3 C9 120.22(10)
C5 O1 C7 117.16(11)
C4 C3 C2 121.48(12)
C4 C3 C13 119.81(12)
C2 C3 C13 118.68(12)
C3 C4 C5 118.60(12)
C3 C4 C8 119.92(11)
C5 C4 C8 121.43(12)
O2 C8 C4 111.39(10)
O2 C8 C9 109.31(10)
C4 C8 C9 109.32(11)
C1 C6 C5 120.14(13)
O1 C5 C6 124.60(12)
O1 C5 C4 115.37(12)
C6 C5 C4 120.03(13)
O4 C13 O3 118.14(12)
O4 C13 C3 123.41(12)
O3 C13 C3 118.44(11)
C2 C1 C6 120.73(13)
C9 C10 C11 110.27(11)
C9 C10 C12 111.15(11)
C11 C10 C12 109.81(11)
C1 C2 C3 118.98(13)
O3 C9 C8 111.29(10)
O3 C9 C10 105.74(10)
C8 C9 C10 115.72(11)

loop_
_geom_bond_atom_site_label_1
_geom_bond_atom_site_label_2
_geom_bond_distance
O2 C8 1.4279(16)
O4 C13 1.2181(16)
O3 C13 1.3377(16)
O3 C9 1.4653(15)
O1 C5 1.3663(16)
O1 C7 1.4360(16)
C3 C4 1.3933(18)
C3 C2 1.3967(18)
C3 C13 1.4859(18)
C4 C5 1.4058(18)
C4 C8 1.5114(18)
C8 C9 1.5182(18)
C6 C1 1.391(2)
C6 C5 1.3922(19)
C12 C10 1.5269(18)
C1 C2 1.382(2)
C10 C9 1.5207(18)
C10 C11 1.5239(19)
